data_4324207
loop_
_publ_author_name
'Manish K. Sharma'
'Irena Senkovska'
'Stefan Kaskel'
'Parimal K. Bharadwaj'

_publ_section_title
;
 Three-Dimensional Porous Cd(II) Coordination Polymer with Large
 One-Dimensional hexagonal Channels: High Pressure CH4 and H2 Adsorption
 Studies
;
_journal_name_full 'Inorganic Chemistry'
_journal_page_first 539
_journal_page_last 544
_journal_paper_doi 10.1021/ic101412p
_journal_volume 50
_journal_year 2011
_chemical_formula_moiety 'C24 H14 Cd N2 O10'
_chemical_formula_sum 'C24 H14 Cd N2 O10'
_chemical_formula_weight 602.77
_chemical_name_systematic
;
 ?
;
_space_group_IT_number 9
_symmetry_cell_setting monoclinic
_symmetry_space_group_name_Hall 'C -2yc'
_symmetry_space_group_name_H-M 'C 1 c 1'
_atom_sites_solution_hydrogens geom
_atom_sites_solution_primary direct
_atom_sites_solution_secondary difmap
_audit_creation_method SHELXL-97
_cell_angle_alpha 90.000
_cell_angle_beta 106.999(5)
_cell_angle_gamma 90.000
_cell_formula_units_Z 4
_cell_length_a 25.107(5)
_cell_length_b 15.411(5)
_cell_length_c 7.544(5)
_cell_measurement_reflns_used 999
_cell_measurement_temperature 100(2)
_cell_measurement_theta_max 28.39
_cell_measurement_theta_min 2.64
_cell_volume 2791(2)
_computing_cell_refinement 'SAINT 6.45 ( Bruker, 2003)'
_computing_data_collection 'SMART 5.628 (Bruker, 2003)'
_computing_data_reduction 'SAINT 6.45 ( Bruker, 2003)'
_computing_molecular_graphics 'DIAMOND 2.1e'
_computing_structure_refinement 'SHELXL-97 (Sheldrick, 1997)'
_computing_structure_solution SIR-97
_diffrn_ambient_temperature 100(2)
_diffrn_measured_fraction_theta_full 0.985
_diffrn_measured_fraction_theta_max 0.985
_diffrn_measurement_device_type 'BRUKER SMART APEX'
_diffrn_measurement_method /w-scans
_diffrn_radiation_monochromator graphite
_diffrn_radiation_source 'fine-focus sealed tube'
_diffrn_radiation_type MoK\a
_diffrn_radiation_wavelength 0.71069
_diffrn_reflns_av_R_equivalents 0.0597
_diffrn_reflns_av_sigmaI/netI 0.0769
_diffrn_reflns_limit_h_max 33
_diffrn_reflns_limit_h_min -13
_diffrn_reflns_limit_k_max 20
_diffrn_reflns_limit_k_min -20
_diffrn_reflns_limit_l_max 10
_diffrn_reflns_limit_l_min -9
_diffrn_reflns_number 9025
_diffrn_reflns_theta_full 28.39
_diffrn_reflns_theta_max 28.39
_diffrn_reflns_theta_min 2.64
_exptl_absorpt_coefficient_mu 0.835
_exptl_absorpt_correction_T_max 0.8849
_exptl_absorpt_correction_T_min 0.8642
_exptl_absorpt_correction_type empirical
_exptl_absorpt_process_details SADABS
_exptl_crystal_colour yellow
_exptl_crystal_density_diffrn 1.434
_exptl_crystal_description triangular
_exptl_crystal_F_000 1200
_exptl_crystal_size_max 0.18
_exptl_crystal_size_mid 0.16
_exptl_crystal_size_min 0.15
_refine_diff_density_max 1.236
_refine_diff_density_min -1.046
_refine_diff_density_rms 0.198
_refine_ls_abs_structure_details 'Flack H D (1983), Acta Cryst. A39, 876-881'
_refine_ls_abs_structure_Flack -0.14(7)
_refine_ls_extinction_method none
_refine_ls_goodness_of_fit_ref 1.098
_refine_ls_hydrogen_treatment refU
_refine_ls_matrix_type full
_refine_ls_number_parameters 304
_refine_ls_number_reflns 4333
_refine_ls_number_restraints 2
_refine_ls_restrained_S_all 1.098
_refine_ls_R_factor_all 0.0855
_refine_ls_R_factor_gt 0.0603
_refine_ls_shift/su_max 0.000
_refine_ls_shift/su_mean 0.000
_refine_ls_structure_factor_coef Fsqd
_refine_ls_weighting_details 'calc w=1/[\s^2^(Fo^2^)+(0.0903P)^2^+17.9481P] where P=(Fo^2^+2Fc^2^)/3'
_refine_ls_weighting_scheme calc
_refine_ls_wR_factor_gt 0.1436
_refine_ls_wR_factor_ref 0.1864
_reflns_number_gt 3513
_reflns_number_total 4333
_reflns_threshold_expression >2sigma(I)
_cod_data_source_file ic101412p_si_002.cif
_cod_data_source_block Compound1
_cod_database_code 4324207

loop_
_symmetry_equiv_pos_as_xyz
'x, y, z'
'x, -y, z+1/2'
'x+1/2, y+1/2, z'
'x+1/2, -y+1/2, z+1/2'

loop_
_atom_site_label
_atom_site_type_symbol
_atom_site_fract_x
_atom_site_fract_y
_atom_site_fract_z
_atom_site_U_iso_or_equiv
_atom_site_adp_type
_atom_site_occupancy
_atom_site_symmetry_multiplicity
_atom_site_calc_flag
_atom_site_refinement_flags
Cd1 Cd 0.89314(6) 0.02576(3) 0.24843(8) 0.0310(2) Uani 1 1 d .
O1 O 0.8733(4) -0.1125(4) 0.1943(9) 0.038(2) Uani 1 1 d .
O2 O 0.8269(4) -0.0584(5) -0.0827(11) 0.0376(19) Uani 1 1 d .
O3 O 0.4494(3) -0.4899(5) -0.9578(11) 0.0348(18) Uani 1 1 d .
O4 O 0.4666(4) -0.6207(6) -1.0533(12) 0.044(2) Uani 1 1 d .
OW1 O 0.954(3) -0.518(3) 0.132(8) 0.39(3) Uiso 1 1 d .
OW2 O 1.1427(17) -0.657(3) 0.100(5) 0.274(16) Uiso 1 1 d .
OW3 O 1.093(3) -0.728(4) 0.297(9) 0.43(3) Uiso 1 1 d .
OW4 O 1.203(3) -0.497(3) 0.083(7) 0.31(2) Uiso 1 1 d .
OW5 O 1.012(2) -0.712(3) 0.046(7) 0.35(2) Uiso 1 1 d .
OW6 O 0.991(4) -0.662(6) 0.529(12) 0.61(5) Uiso 1 1 d .
N1 N 0.7146(4) -0.4761(5) -0.3269(11) 0.0287(18) Uani 1 1 d .
N2 N 0.8544(4) -0.8580(6) 0.0884(10) 0.031(2) Uani 1 1 d .
C1 C 0.8418(5) -0.1212(7) 0.0357(16) 0.037(3) Uani 1 1 d .
C2 C 0.8227(5) -0.2118(6) -0.0281(16) 0.038(3) Uani 1 1 d .
C3 C 0.8545(6) -0.2815(8) 0.0478(17) 0.046(3) Uani 1 1 d .
H3 H 0.8882 -0.2729 0.1386 0.055 Uiso 1 1 calc R
C4 C 0.8369(5) -0.3670(6) -0.0095(14) 0.037(3) Uani 1 1 d .
H4 H 0.8596 -0.4139 0.0413 0.044 Uiso 1 1 calc R
C5 C 0.7860(5) -0.3809(7) -0.1410(14) 0.031(2) Uani 1 1 d .
C7 C 0.7706(5) -0.2255(6) -0.1627(15) 0.034(2) Uani 1 1 d .
H7 H 0.7482 -0.1785 -0.2141 0.041 Uiso 1 1 calc R
C6 C 0.7536(5) -0.3083(7) -0.2168(15) 0.034(2) Uani 1 1 d .
H6 H 0.7195 -0.3167 -0.3063 0.041 Uiso 1 1 calc R
C8 C 0.7653(5) -0.4705(6) -0.1994(12) 0.027(2) Uani 1 1 d .
C9 C 0.7942(5) -0.5445(7) -0.1202(14) 0.032(2) Uani 1 1 d .
H9 H 0.8286 -0.5392 -0.0310 0.038 Uiso 1 1 calc R
C10 C 0.7721(4) -0.6257(6) -0.1729(12) 0.026(2) Uani 1 1 d .
C11 C 0.8008(4) -0.7058(6) -0.0863(13) 0.030(2) Uani 1 1 d .
C12 C 0.8539(5) -0.7036(7) 0.0360(18) 0.049(3) Uani 1 1 d .
H12 H 0.8730 -0.6513 0.0624 0.059 Uiso 1 1 calc R
C13 C 0.8789(5) -0.7808(6) 0.1206(15) 0.039(3) Uani 1 1 d .
H13 H 0.9146 -0.7776 0.2033 0.047 Uiso 1 1 calc R
C14 C 0.8039(6) -0.8594(8) -0.032(2) 0.047(3) Uani 1 1 d .
H14 H 0.7857 -0.9125 -0.0585 0.057 Uiso 1 1 calc R
C15 C 0.7771(5) -0.7873(6) -0.1198(16) 0.039(3) Uani 1 1 d .
H15 H 0.7419 -0.7932 -0.2042 0.047 Uiso 1 1 calc R
C16 C 0.7205(4) -0.6296(6) -0.3028(12) 0.027(2) Uani 1 1 d .
H16 H 0.7038 -0.6833 -0.3378 0.032 Uiso 1 1 calc R
C17 C 0.6934(5) -0.5551(7) -0.3816(13) 0.031(2) Uani 1 1 d .
C18 C 0.6386(4) -0.5563(7) -0.5266(13) 0.030(2) Uani 1 1 d .
C19 C 0.6175(6) -0.6356(7) -0.6085(17) 0.047(3) Uani 1 1 d .
H19 H 0.6378 -0.6867 -0.5771 0.056 Uiso 1 1 calc R
C20 C 0.5638(6) -0.6352(7) -0.7418(16) 0.049(3) Uani 1 1 d .
H20 H 0.5483 -0.6872 -0.7955 0.059 Uiso 1 1 calc R
C21 C 0.5341(5) -0.5581(7) -0.7928(14) 0.032(2) Uani 1 1 d .
C22 C 0.5575(5) -0.4815(6) -0.7151(14) 0.030(2) Uani 1 1 d .
H22 H 0.5383 -0.4296 -0.7498 0.036 Uiso 1 1 calc R
C23 C 0.6107(5) -0.4809(6) -0.5824(16) 0.036(3) Uani 1 1 d .
H23 H 0.6266 -0.4284 -0.5330 0.043 Uiso 1 1 calc R
C24 C 0.4797(5) -0.5576(8) -0.9435(17) 0.040(3) Uani 1 1 d .

loop_
_atom_site_aniso_label
_atom_site_aniso_U_11
_atom_site_aniso_U_22
_atom_site_aniso_U_33
_atom_site_aniso_U_23
_atom_site_aniso_U_13
_atom_site_aniso_U_12
Cd1 0.0322(3) 0.0207(3) 0.0288(3) -0.0009(4) -0.0088(2) 0.0008(5)
O1 0.059(5) 0.018(3) 0.028(4) -0.012(2) -0.003(3) -0.010(3)
O2 0.041(5) 0.016(3) 0.047(4) -0.005(3) -0.001(4) 0.001(3)
O3 0.029(4) 0.029(4) 0.034(4) 0.001(3) -0.010(3) 0.004(3)
O4 0.041(6) 0.035(5) 0.043(5) -0.015(4) -0.009(4) -0.005(4)
N1 0.034(5) 0.024(4) 0.028(4) 0.004(3) 0.010(4) -0.001(3)
N2 0.033(5) 0.032(4) 0.017(4) -0.002(3) -0.010(4) -0.003(4)
C1 0.043(7) 0.021(5) 0.047(6) -0.022(4) 0.012(5) -0.011(4)
C2 0.045(7) 0.018(5) 0.041(6) 0.006(4) -0.004(5) -0.011(5)
C3 0.041(7) 0.037(6) 0.045(6) -0.002(5) -0.008(6) -0.006(5)
C4 0.045(7) 0.012(4) 0.036(5) 0.007(4) -0.015(5) -0.005(4)
C5 0.031(6) 0.025(5) 0.036(5) -0.003(4) 0.006(5) 0.000(4)
C7 0.038(6) 0.018(4) 0.041(6) 0.001(4) 0.003(5) 0.002(4)
C6 0.025(5) 0.034(5) 0.037(5) -0.002(4) -0.002(4) -0.010(4)
C8 0.031(5) 0.033(5) 0.013(4) 0.003(3) 0.002(4) 0.000(4)
C9 0.026(5) 0.033(5) 0.030(5) -0.005(4) -0.001(4) 0.000(4)
C10 0.029(5) 0.020(4) 0.022(4) 0.002(3) -0.002(4) -0.001(4)
C11 0.026(5) 0.027(5) 0.027(5) 0.008(4) -0.004(4) 0.008(4)
C12 0.035(6) 0.028(5) 0.062(7) 0.028(5) -0.019(6) -0.002(5)
C13 0.042(6) 0.022(5) 0.042(6) 0.018(4) -0.006(5) 0.001(4)
C14 0.034(7) 0.026(6) 0.067(9) -0.007(6) -0.009(7) -0.002(5)
C15 0.026(5) 0.019(4) 0.051(7) -0.001(4) -0.021(5) 0.000(4)
C16 0.031(5) 0.022(4) 0.022(4) 0.004(3) -0.001(4) 0.004(4)
C17 0.030(6) 0.029(5) 0.026(5) 0.001(4) -0.004(4) -0.002(4)
C18 0.019(5) 0.038(5) 0.023(4) 0.004(4) -0.009(4) -0.001(4)
C19 0.053(8) 0.020(5) 0.054(7) -0.007(5) -0.005(6) 0.002(5)
C20 0.056(8) 0.031(6) 0.041(6) 0.000(5) -0.017(6) -0.007(6)
C21 0.028(5) 0.035(5) 0.025(5) -0.004(4) -0.008(4) -0.001(4)
C22 0.032(6) 0.025(5) 0.025(5) -0.002(4) -0.002(4) -0.001(4)
C23 0.039(6) 0.016(4) 0.045(6) -0.001(4) 0.000(5) -0.002(4)
C24 0.027(6) 0.036(6) 0.045(6) 0.011(5) -0.007(5) -0.001(5)

loop_
_atom_type_symbol
_atom_type_description
_atom_type_scat_dispersion_real
_atom_type_scat_dispersion_imag
_atom_type_scat_source
C C 0.0033 0.0016 'International Tables Vol C Tables 4.2.6.8 and 6.1.1.4'
H H 0.0000 0.0000 'International Tables Vol C Tables 4.2.6.8 and 6.1.1.4'
N N 0.0061 0.0033 'International Tables Vol C Tables 4.2.6.8 and 6.1.1.4'
O O 0.0106 0.0060 'International Tables Vol C Tables 4.2.6.8 and 6.1.1.4'
Cd Cd -0.8075 1.2024 'International Tables Vol C Tables 4.2.6.8 and 6.1.1.4'

loop_
_geom_angle_atom_site_label_1
_geom_angle_atom_site_label_2
_geom_angle_atom_site_label_3
_geom_angle
_geom_angle_site_symmetry_1
_geom_angle_site_symmetry_3
O1 Cd1 N2 129.9(3) . 1_565
O1 Cd1 O3 89.3(3) . 4_546
N2 Cd1 O3 139.4(3) 1_565 4_546
O1 Cd1 O3 85.8(3) . 3_556
N2 Cd1 O3 88.6(3) 1_565 3_556
O3 Cd1 O3 106.6(3) 4_546 3_556
O1 Cd1 O2 98.3(3) . 2
N2 Cd1 O2 81.9(3) 1_565 2
O3 Cd1 O2 82.4(3) 4_546 2
O3 Cd1 O2 170.2(3) 3_556 2
O1 Cd1 O4 140.4(3) . 4_546
N2 Cd1 O4 89.0(3) 1_565 4_546
O3 Cd1 O4 55.0(3) 4_546 4_546
O3 Cd1 O4 88.6(3) 3_556 4_546
O2 Cd1 O4 93.7(3) 2 4_546
O1 Cd1 C24 114.5(3) . 4_546
N2 Cd1 C24 115.6(3) 1_565 4_546
O3 Cd1 C24 27.9(3) 4_546 4_546
O3 Cd1 C24 95.6(3) 3_556 4_546
O2 Cd1 C24 90.8(3) 2 4_546
O4 Cd1 C24 27.4(3) 4_546 4_546
C1 O1 Cd1 109.4(7) . .
C1 O2 Cd1 114.4(7) . 2_554
C24 O3 Cd1 93.9(7) . 4_443
C24 O3 Cd1 118.5(7) . 3_444
Cd1 O3 Cd1 109.5(3) 4_443 3_444
C24 O4 Cd1 87.0(7) . 4_443
C17 N1 C8 118.8(8) . .
C14 N2 C13 116.0(9) . .
C14 N2 Cd1 122.7(8) . 1_545
C13 N2 Cd1 121.1(7) . 1_545
O1 C1 O2 124.1(9) . .
O1 C1 C2 117.7(10) . .
O2 C1 C2 118.1(9) . .
C3 C2 C7 119.2(9) . .
C3 C2 C1 120.3(10) . .
C7 C2 C1 120.5(10) . .
C2 C3 C4 121.0(11) . .
C5 C4 C3 120.1(10) . .
C4 C5 C6 118.2(9) . .
C4 C5 C8 121.5(9) . .
C6 C5 C8 120.3(9) . .
C6 C7 C2 119.6(10) . .
C7 C6 C5 121.8(10) . .
N1 C8 C9 121.1(9) . .
N1 C8 C5 116.2(8) . .
C9 C8 C5 122.5(9) . .
C10 C9 C8 120.4(9) . .
C16 C10 C9 117.4(9) . .
C16 C10 C11 120.8(8) . .
C9 C10 C11 121.8(9) . .
C15 C11 C12 115.2(9) . .
C15 C11 C10 123.3(9) . .
C12 C11 C10 121.6(9) . .
C11 C12 C13 119.8(11) . .
N2 C13 C12 123.5(11) . .
N2 C14 C15 123.8(10) . .
C14 C15 C11 121.7(10) . .
C10 C16 C17 120.9(9) . .
N1 C17 C16 121.3(9) . .
N1 C17 C18 115.9(9) . .
C16 C17 C18 122.8(9) . .
C23 C18 C19 121.0(9) . .
C23 C18 C17 120.0(10) . .
C19 C18 C17 119.0(10) . .
C18 C19 C20 117.6(10) . .
C21 C20 C19 121.1(10) . .
C22 C21 C20 119.2(10) . .
C22 C21 C24 120.0(10) . .
C20 C21 C24 120.5(9) . .
C21 C22 C23 120.3(9) . .
C18 C23 C22 120.6(9) . .
O4 C24 O3 122.7(10) . .
O4 C24 C21 120.0(10) . .
O3 C24 C21 117.2(10) . .
O4 C24 Cd1 65.6(6) . 4_443
O3 C24 Cd1 58.2(5) . 4_443
C21 C24 Cd1 166.1(8) . 4_443

loop_
_geom_bond_atom_site_label_1
_geom_bond_atom_site_label_2
_geom_bond_distance
_geom_bond_site_symmetry_2
Cd1 O1 2.200(7) .
Cd1 N2 2.219(8) 1_565
Cd1 O3 2.320(8) 4_546
Cd1 O3 2.400(9) 3_556
Cd1 O2 2.425(9) 2
Cd1 O4 2.483(10) 4_546
Cd1 C24 2.723(11) 4_546
O1 C1 1.233(13) .
O2 C1 1.297(14) .
O2 Cd1 2.425(9) 2_554
O3 C24 1.277(14) .
O3 Cd1 2.320(8) 4_443
O3 Cd1 2.400(9) 3_444
O4 C24 1.257(14) .
O4 Cd1 2.483(10) 4_443
N1 C17 1.344(13) .
N1 C8 1.354(13) .
N2 C14 1.327(15) .
N2 C13 1.330(14) .
N2 Cd1 2.219(8) 1_545
C1 C2 1.508(13) .
C2 C3 1.361(16) .
C2 C7 1.418(15) .
C3 C4 1.416(14) .
C4 C5 1.387(15) .
C5 C6 1.404(15) .
C5 C8 1.496(13) .
C7 C6 1.371(14) .
C8 C9 1.389(14) .
C9 C10 1.379(13) .
C10 C16 1.378(13) .
C10 C11 1.482(13) .
C11 C15 1.381(14) .
C11 C12 1.383(15) .
C12 C13 1.408(13) .
C14 C15 1.365(16) .
C16 C17 1.379(13) .
C17 C18 1.486(13) .
C18 C23 1.360(14) .
C18 C19 1.402(15) .
C19 C20 1.428(17) .
C20 C21 1.395(16) .
C21 C22 1.372(14) .
C21 C24 1.500(14) .
C22 C23 1.415(16) .
C24 Cd1 2.723(11) 4_443

loop_
_geom_torsion_atom_site_label_1
_geom_torsion_atom_site_label_2
_geom_torsion_atom_site_label_3
_geom_torsion_atom_site_label_4
_geom_torsion
_geom_torsion_site_symmetry_1
_geom_torsion_site_symmetry_4
N2 Cd1 O1 C1 12.3(10) 1_565 .
O3 Cd1 O1 C1 -179.1(9) 4_546 .
O3 Cd1 O1 C1 -72.4(9) 3_556 .
O2 Cd1 O1 C1 98.7(9) 2 .
O4 Cd1 O1 C1 -155.1(8) 4_546 .
C24 Cd1 O1 C1 -166.6(8) 4_546 .
Cd1 O1 C1 O2 4.8(15) . .
Cd1 O1 C1 C2 -179.4(9) . .
Cd1 O2 C1 O1 83.4(13) 2_554 .
Cd1 O2 C1 C2 -92.3(11) 2_554 .
O1 C1 C2 C3 -26.2(19) . .
O2 C1 C2 C3 149.8(13) . .
O1 C1 C2 C7 151.5(12) . .
O2 C1 C2 C7 -32.5(17) . .
C7 C2 C3 C4 2(2) . .
C1 C2 C3 C4 179.5(12) . .
C2 C3 C4 C5 -2(2) . .
C3 C4 C5 C6 1.2(18) . .
C3 C4 C5 C8 -177.7(11) . .
C3 C2 C7 C6 -1.2(19) . .
C1 C2 C7 C6 -179.0(11) . .
C2 C7 C6 C5 0.7(19) . .
C4 C5 C6 C7 -0.8(18) . .
C8 C5 C6 C7 178.2(11) . .
C17 N1 C8 C9 -2.6(15) . .
C17 N1 C8 C5 -178.6(9) . .
C4 C5 C8 N1 179.1(10) . .
C6 C5 C8 N1 0.2(15) . .
C4 C5 C8 C9 3.0(17) . .
C6 C5 C8 C9 -175.8(11) . .
N1 C8 C9 C10 1.3(16) . .
C5 C8 C9 C10 177.1(10) . .
C8 C9 C10 C16 -1.2(16) . .
C8 C9 C10 C11 -177.7(10) . .
C16 C10 C11 C15 -4.3(17) . .
C9 C10 C11 C15 172.2(12) . .
C16 C10 C11 C12 176.1(11) . .
C9 C10 C11 C12 -7.5(17) . .
C15 C11 C12 C13 -2.0(19) . .
C10 C11 C12 C13 177.6(11) . .
C14 N2 C13 C12 0.7(19) . .
Cd1 N2 C13 C12 -173.8(10) 1_545 .
C11 C12 C13 N2 1(2) . .
C13 N2 C14 C15 -1(2) . .
Cd1 N2 C14 C15 173.9(11) 1_545 .
N2 C14 C15 C11 -1(2) . .
C12 C11 C15 C14 2.2(19) . .
C10 C11 C15 C14 -177.4(13) . .
C9 C10 C16 C17 2.5(16) . .
C11 C10 C16 C17 179.1(10) . .
C8 N1 C17 C16 3.9(15) . .
C8 N1 C17 C18 -177.9(9) . .
C10 C16 C17 N1 -4.0(16) . .
C10 C16 C17 C18 178.0(10) . .
N1 C17 C18 C23 -6.4(16) . .
C16 C17 C18 C23 171.8(11) . .
N1 C17 C18 C19 171.4(11) . .
C16 C17 C18 C19 -10.5(17) . .
C23 C18 C19 C20 -4.8(19) . .
C17 C18 C19 C20 177.5(11) . .
C18 C19 C20 C21 2(2) . .
C19 C20 C21 C22 1(2) . .
C19 C20 C21 C24 175.2(12) . .
C20 C21 C22 C23 -1.1(18) . .
C24 C21 C22 C23 -175.4(12) . .
C19 C18 C23 C22 4.8(19) . .
C17 C18 C23 C22 -177.5(11) . .
C21 C22 C23 C18 -1.7(18) . .
Cd1 O4 C24 O3 11.6(12) 4_443 .
Cd1 O4 C24 C21 -165.7(11) 4_443 .
Cd1 O3 C24 O4 -12.5(13) 4_443 .
Cd1 O3 C24 O4 102.2(12) 3_444 .
Cd1 O3 C24 C21 165.0(10) 4_443 .
Cd1 O3 C24 C21 -80.3(12) 3_444 .
Cd1 O3 C24 Cd1 114.7(6) 3_444 4_443
C22 C21 C24 O4 157.8(11) . .
C20 C21 C24 O4 -16.4(19) . .
C22 C21 C24 O3 -19.7(17) . .
C20 C21 C24 O3 166.1(12) . .
C22 C21 C24 Cd1 47(4) . 4_443
C20 C21 C24 Cd1 -127(3) . 4_443
